data_2241613
loop_
_publ_author_name
'Ittyachan, Reena'
'Ahigna, Melesuparambil Sundaram'
'Jagan, Rajamony'

_publ_section_title
;
 Crystal structure of bis(2-aminoanilinium) hydrogen phosphate
;
_journal_coeditor_code RZ5186
_journal_issue 4
_journal_name_full 'Acta Crystallographica Section E'
_journal_page_first 530
_journal_page_last 533
_journal_paper_doi 10.1107/S2056989016004709
_journal_volume 72
_journal_year 2016
_chemical_formula_iupac '2C6 H9 N2 +, H P O4 2-'
_chemical_formula_moiety '2(C6 H9 N2 +), H O4 P1 2-'
_chemical_formula_sum 'C12 H19 N4 O4 P'
_chemical_formula_weight 314.28
_chemical_name_systematic
;
Bis(2-aminoanilinium) hydrogen phosphate
;
_space_group_crystal_system triclinic
_space_group_IT_number 2
_space_group_name_Hall '-P 1'
_space_group_name_H-M_alt 'P -1'
_symmetry_space_group_name_Hall '-P 1'
_symmetry_space_group_name_H-M 'P -1'
_audit_creation_method SHELXL-2014/7
_cell_angle_alpha 107.263(3)
_cell_angle_beta 94.060(3)
_cell_angle_gamma 94.549(3)
_cell_formula_units_Z 2
_cell_length_a 4.7613(7)
_cell_length_b 10.8925(17)
_cell_length_c 15.054(2)
_cell_measurement_reflns_used 7191
_cell_measurement_temperature 296(2)
_cell_measurement_theta_max 26.07
_cell_measurement_theta_min 2.75
_cell_volume 739.56(19)
_computing_cell_refinement
;
APEX2 and SAINT (Bruker, 2012)
;
_computing_data_collection
;
APEX2 (Bruker, 2012)
;
_computing_data_reduction
;
SAINT and XPREP (Bruker, 2012)
;
_computing_molecular_graphics
;
ORTEP-3 for Windows (Farrugia, 2012) and Mercury (Macrae <i>et al.</i>,
2008)
;
_computing_publication_material
;
PLATON (Spek, 2009)
;
_computing_structure_refinement
;
SHELXL2014 (Sheldrick, 2015)
;
_computing_structure_solution
;
SHELXS2014 (Sheldrick, 2008)
;
_diffrn_ambient_temperature 296(2)
_diffrn_measured_fraction_theta_full 0.986
_diffrn_measured_fraction_theta_max 0.981
_diffrn_measurement_device_type 'Bruker Kappa APEXII CCD Diffractometer'
_diffrn_measurement_method '\w and \f scan'
_diffrn_radiation_type MoK\a
_diffrn_radiation_wavelength 0.71073
_diffrn_reflns_av_R_equivalents 0.0392
_diffrn_reflns_limit_h_max 5
_diffrn_reflns_limit_h_min -5
_diffrn_reflns_limit_k_max 13
_diffrn_reflns_limit_k_min -13
_diffrn_reflns_limit_l_max 18
_diffrn_reflns_limit_l_min -18
_diffrn_reflns_number 16948
_diffrn_reflns_theta_full 25.242
_diffrn_reflns_theta_max 25.991
_diffrn_reflns_theta_min 1.969
_exptl_absorpt_coefficient_mu 0.208
_exptl_absorpt_correction_T_max 0.9021
_exptl_absorpt_correction_T_min 0.8651
_exptl_absorpt_correction_type multi-scan
_exptl_absorpt_process_details
;
(SADABS; Bruker, 2012)
;
_exptl_crystal_colour brown
_exptl_crystal_density_diffrn 1.411
_exptl_crystal_description block
_exptl_crystal_F_000 332
_exptl_crystal_size_max 0.300
_exptl_crystal_size_mid 0.200
_exptl_crystal_size_min 0.200
_refine_diff_density_max 0.488
_refine_diff_density_min -0.344
_refine_ls_extinction_method none
_refine_ls_goodness_of_fit_ref 1.160
_refine_ls_hydrogen_treatment mixed
_refine_ls_matrix_type full
_refine_ls_number_parameters 242
_refine_ls_number_reflns 2841
_refine_ls_number_restraints 11
_refine_ls_restrained_S_all 1.159
_refine_ls_R_factor_all 0.0705
_refine_ls_R_factor_gt 0.0522
_refine_ls_shift/su_max 0.000
_refine_ls_shift/su_mean 0.000
_refine_ls_structure_factor_coef Fsqd
_refine_ls_weighting_details 'w=1/[\s^2^(Fo^2^)+(0.0318P)^2^+0.8089P] where P=(Fo^2^+2Fc^2^)/3'
_refine_ls_weighting_scheme calc
_refine_ls_wR_factor_gt 0.1076
_refine_ls_wR_factor_ref 0.1186
_reflns_number_gt 2271
_reflns_number_total 2841
_reflns_threshold_expression 'I > 2\s(I)'
_cod_data_source_file rz5186sup1.cif
_cod_data_source_block I
_cod_original_cell_volume 739.6(2)
_cod_database_code 2241613
_shelx_space_group_comment
;
The symmetry employed for this shelxl refinement is uniquely defined
by the following loop, which should always be used as a source of
symmetry information in preference to the above space-group names.
They are only intended as comments.
;
_shelx_estimated_absorpt_t_min 0.940
_shelx_estimated_absorpt_t_max 0.960

loop_
_space_group_symop_operation_xyz
'x, y, z'
'-x, -y, -z'

loop_
_atom_site_type_symbol
_atom_site_label
_atom_site_fract_x
_atom_site_fract_y
_atom_site_fract_z
_atom_site_U_iso_or_equiv
_atom_site_adp_type
_atom_site_calc_flag
_atom_site_occupancy
C C1 0.0716(5) 0.9348(3) 0.75677(17) 0.0294(6) Uani d 1
C C2 0.2315(7) 0.8319(3) 0.7246(2) 0.0430(7) Uani d 1
H H2 0.3277 0.7991 0.7669 0.042(9) Uiso calc 1
C C3 0.2477(8) 0.7789(4) 0.6308(2) 0.0589(10) Uani d 1
H H3 0.3532 0.7097 0.6090 0.068(11) Uiso calc 1
C C4 0.1069(8) 0.8290(4) 0.5698(2) 0.0618(10) Uani d 1
H H4 0.1203 0.7942 0.5061 0.082(13) Uiso calc 1
C C5 -0.0531(7) 0.9289(4) 0.6000(2) 0.0546(9) Uani d 1
H H5 -0.1503 0.9597 0.5566 0.059(10) Uiso calc 1
C C6 -0.0730(6) 0.9859(3) 0.6957(2) 0.0375(7) Uani d 1
N N1 0.0743(5) 0.9908(2) 0.85708(15) 0.0290(5) Uani d 1
H H1A 0.238(5) 1.046(3) 0.881(2) 0.060(10) Uiso d 1
H H1B 0.079(6) 0.928(2) 0.8862(19) 0.039(8) Uiso d 1
H H1C -0.080(5) 1.037(3) 0.8734(19) 0.040(8) Uiso d 1
N N2 -0.2164(6) 1.0939(3) 0.7268(2) 0.0492(7) Uani d 1
H H2A -0.300(7) 1.106(3) 0.7814(17) 0.064(11) Uiso d 1
H H2B -0.337(7) 1.100(4) 0.680(2) 0.071(12) Uiso d 1
C C7 0.6532(6) 0.4711(3) 0.79919(19) 0.0321(6) Uani d 1
C C8 0.7961(7) 0.5283(3) 0.7439(2) 0.0493(8) Uani d 1
H H8 0.9487 0.5905 0.7699 0.049(9) Uiso calc 1
C C9 0.7133(9) 0.4933(4) 0.6491(3) 0.0683(11) Uani d 1
H H9 0.8085 0.5322 0.6110 0.076(12) Uiso calc 1
C C10 0.4896(9) 0.4008(4) 0.6120(3) 0.0694(12) Uani d 1
H H10 0.4328 0.3768 0.5483 0.071(11) Uiso calc 1
C C11 0.3490(8) 0.3432(3) 0.6677(2) 0.0551(9) Uani d 1
H H11 0.1989 0.2799 0.6410 0.061(11) Uiso calc 1
C C12 0.4257(6) 0.3773(3) 0.7630(2) 0.0371(7) Uani d 1
N N3 0.7285(5) 0.5133(2) 0.89942(16) 0.0321(5) Uani d 1
H H3A 0.895(5) 0.564(3) 0.917(2) 0.052(10) Uiso d 1
H H3B 0.745(6) 0.449(2) 0.9267(19) 0.043(9) Uiso d 1
H H3C 0.588(5) 0.558(3) 0.926(2) 0.046(9) Uiso d 1
N N4 0.2718(6) 0.3266(3) 0.8209(2) 0.0508(7) Uani d 1
H H4A 0.372(7) 0.311(4) 0.867(2) 0.076(13) Uiso d 1
H H4B 0.135(6) 0.266(3) 0.790(2) 0.065(11) Uiso d 1
O O1 0.5217(4) 0.8037(2) 0.92225(14) 0.0429(5) Uani d 1
H H1D 0.692(3) 0.799(3) 0.940(2) 0.064(11) Uiso d 1
O O2 0.0401(4) 0.8199(2) 0.95819(16) 0.0524(6) Uani d 1
O O3 0.2896(5) 0.63962(19) 0.98533(15) 0.0475(6) Uani d 1
O O4 0.4165(4) 0.86357(19) 1.08978(13) 0.0407(5) Uani d 1
P P1 0.31296(13) 0.78084(6) 0.99259(5) 0.02434(19) Uani d 1

loop_
_atom_site_aniso_label
_atom_site_aniso_U_11
_atom_site_aniso_U_22
_atom_site_aniso_U_33
_atom_site_aniso_U_12
_atom_site_aniso_U_13
_atom_site_aniso_U_23
C1 0.0285(14) 0.0316(15) 0.0257(13) -0.0056(11) 0.0010(11) 0.0076(11)
C2 0.0474(18) 0.0450(18) 0.0349(16) 0.0065(15) 0.0069(14) 0.0084(14)
C3 0.067(2) 0.059(2) 0.045(2) 0.0181(19) 0.0133(17) 0.0015(17)
C4 0.065(2) 0.080(3) 0.0335(19) 0.011(2) 0.0065(16) 0.0061(18)
C5 0.051(2) 0.081(3) 0.0347(17) 0.0056(19) -0.0001(15) 0.0248(18)
C6 0.0325(16) 0.0440(17) 0.0370(16) -0.0026(13) 0.0014(12) 0.0161(13)
N1 0.0293(13) 0.0301(13) 0.0267(12) 0.0017(10) 0.0011(10) 0.0080(10)
N2 0.0471(17) 0.0611(18) 0.0478(17) 0.0145(14) 0.0051(14) 0.0270(15)
C7 0.0321(15) 0.0303(15) 0.0350(15) 0.0118(12) 0.0032(12) 0.0093(12)
C8 0.0430(19) 0.059(2) 0.051(2) 0.0094(17) 0.0126(15) 0.0215(17)
C9 0.069(3) 0.100(3) 0.053(2) 0.029(2) 0.025(2) 0.039(2)
C10 0.075(3) 0.098(3) 0.035(2) 0.034(3) 0.0019(19) 0.015(2)
C11 0.060(2) 0.053(2) 0.0439(19) 0.0135(18) -0.0113(17) 0.0038(16)
C12 0.0409(17) 0.0309(15) 0.0377(16) 0.0121(13) -0.0036(13) 0.0075(12)
N3 0.0308(14) 0.0290(13) 0.0353(13) 0.0021(11) 0.0013(10) 0.0083(11)
N4 0.0484(17) 0.0438(17) 0.0583(19) -0.0114(14) -0.0164(15) 0.0215(15)
O1 0.0187(10) 0.0748(16) 0.0457(12) 0.0028(10) 0.0043(9) 0.0346(11)
O2 0.0195(10) 0.0860(18) 0.0641(15) 0.0096(10) 0.0061(9) 0.0404(13)
O3 0.0651(15) 0.0264(11) 0.0524(13) 0.0050(10) 0.0176(11) 0.0115(9)
O4 0.0401(11) 0.0419(12) 0.0329(11) -0.0036(9) 0.0010(9) 0.0031(9)
P1 0.0160(3) 0.0270(4) 0.0319(4) 0.0021(2) 0.0026(2) 0.0116(3)

loop_
_atom_type_symbol
_atom_type_description
_atom_type_scat_dispersion_real
_atom_type_scat_dispersion_imag
_atom_type_scat_source
C C 0.0033 0.0016 'International Tables Vol C Tables 4.2.6.8 and 6.1.1.4'
H H 0.0000 0.0000 'International Tables Vol C Tables 4.2.6.8 and 6.1.1.4'
N N 0.0061 0.0033 'International Tables Vol C Tables 4.2.6.8 and 6.1.1.4'
O O 0.0106 0.0060 'International Tables Vol C Tables 4.2.6.8 and 6.1.1.4'
P P 0.1023 0.0942 'International Tables Vol C Tables 4.2.6.8 and 6.1.1.4'

loop_
_geom_angle_atom_site_label_1
_geom_angle_atom_site_label_2
_geom_angle_atom_site_label_3
_geom_angle
C6 C1 C2 121.3(3)
C6 C1 N1 121.2(2)
C2 C1 N1 117.5(2)
C3 C2 C1 120.2(3)
C3 C2 H2 119.9
C1 C2 H2 119.9
C4 C3 C2 119.0(3)
C4 C3 H3 120.5
C2 C3 H3 120.5
C5 C4 C3 121.6(3)
C5 C4 H4 119.2
C3 C4 H4 119.2
C4 C5 C6 120.8(3)
C4 C5 H5 119.6
C6 C5 H5 119.6
C1 C6 N2 121.9(3)
C1 C6 C5 117.1(3)
N2 C6 C5 120.8(3)
C1 N1 H1A 110(2)
C1 N1 H1B 110.7(19)
H1A N1 H1B 105(3)
C1 N1 H1C 112.3(18)
H1A N1 H1C 109(3)
H1B N1 H1C 110(3)
C6 N2 H2A 118(2)
C6 N2 H2B 110(2)
H2A N2 H2B 112(3)
C8 C7 C12 121.9(3)
C8 C7 N3 119.8(3)
C12 C7 N3 118.2(3)
C7 C8 C9 119.8(4)
C7 C8 H8 120.1
C9 C8 H8 120.1
C10 C9 C8 119.3(4)
C10 C9 H9 120.4
C8 C9 H9 120.4
C11 C10 C9 120.6(3)
C11 C10 H10 119.7
C9 C10 H10 119.7
C10 C11 C12 121.3(4)
C10 C11 H11 119.3
C12 C11 H11 119.3
N4 C12 C11 121.7(3)
N4 C12 C7 121.0(3)
C11 C12 C7 117.1(3)
C7 N3 H3A 113(2)
C7 N3 H3B 116.0(19)
H3A N3 H3B 105(3)
C7 N3 H3C 107(2)
H3A N3 H3C 110(3)
H3B N3 H3C 105(3)
C12 N4 H4A 116(3)
C12 N4 H4B 113(2)
H4A N4 H4B 116(4)
P1 O1 H1D 113(2)
O4 P1 O2 111.69(13)
O4 P1 O3 111.37(12)
O2 P1 O3 111.93(14)
O4 P1 O1 110.20(12)
O2 P1 O1 103.14(11)
O3 P1 O1 108.14(12)

loop_
_geom_bond_atom_site_label_1
_geom_bond_atom_site_label_2
_geom_bond_distance
C1 C6 1.380(4)
C1 C2 1.391(4)
C1 N1 1.450(3)
C2 C3 1.368(4)
C2 H2 0.9300
C3 C4 1.363(5)
C3 H3 0.9300
C4 C5 1.363(5)
C4 H4 0.9300
C5 C6 1.403(4)
C5 H5 0.9300
C6 N2 1.384(4)
N1 H1A 0.923(19)
N1 H1B 0.915(17)
N1 H1C 0.931(17)
N2 H2A 0.919(18)
N2 H2B 0.901(19)
C7 C8 1.366(4)
C7 C12 1.387(4)
C7 N3 1.450(4)
C8 C9 1.382(5)
C8 H8 0.9300
C9 C10 1.369(6)
C9 H9 0.9300
C10 C11 1.367(5)
C10 H10 0.9300
C11 C12 1.385(4)
C11 H11 0.9300
C12 N4 1.383(4)
N3 H3A 0.902(18)
N3 H3B 0.913(18)
N3 H3C 0.906(18)
N4 H4A 0.880(19)
N4 H4B 0.885(19)
O1 P1 1.561(2)
O1 H1D 0.846(10)
O2 P1 1.504(2)
O3 P1 1.504(2)
O4 P1 1.497(2)

loop_
_geom_hbond_atom_site_label_D
_geom_hbond_atom_site_label_H
_geom_hbond_atom_site_label_A
_geom_hbond_site_symmetry_A
_geom_hbond_distance_DH
_geom_hbond_distance_HA
_geom_hbond_distance_DA
_geom_hbond_angle_DHA
O1 H1D O2 1_655 0.846(10) 1.646(14) 2.470(3) 164(4)
N3 H3A O3 1_655 0.902(18) 2.06(2) 2.928(3) 160(3)
N1 H1A O4 2_677 0.923(19) 1.805(19) 2.720(3) 171(3)
N1 H1C O4 2_577 0.931(17) 2.022(18) 2.953(3) 179(3)
N2 H2A O4 2_577 0.919(18) 1.99(2) 2.904(4) 170(3)
N4 H4A O4 2_667 0.880(19) 2.45(3) 3.188(4) 142(3)
N3 H3B O3 2_667 0.913(18) 1.87(2) 2.740(3) 159(3)
N3 H3C O3 . 0.906(18) 1.874(18) 2.778(3) 176(3)
N1 H1B O2 . 0.915(17) 1.831(19) 2.734(3) 169(3)
N4 H4B N2 1_545 0.885(19) 2.33(2) 3.210(4) 172(3)

loop_
_geom_torsion_atom_site_label_1
_geom_torsion_atom_site_label_2
_geom_torsion_atom_site_label_3
_geom_torsion_atom_site_label_4
_geom_torsion
C6 C1 C2 C3 -0.1(5)
N1 C1 C2 C3 -177.0(3)
C1 C2 C3 C4 0.5(5)
C2 C3 C4 C5 -1.1(6)
C3 C4 C5 C6 1.5(6)
C2 C1 C6 N2 -175.3(3)
N1 C1 C6 N2 1.4(4)
C2 C1 C6 C5 0.4(4)
N1 C1 C6 C5 177.2(3)
C4 C5 C6 C1 -1.1(5)
C4 C5 C6 N2 174.7(3)
C12 C7 C8 C9 0.4(5)
N3 C7 C8 C9 -176.2(3)
C7 C8 C9 C10 -0.5(5)
C8 C9 C10 C11 0.0(6)
C9 C10 C11 C12 0.7(6)
C10 C11 C12 N4 175.2(3)
C10 C11 C12 C7 -0.8(5)
C8 C7 C12 N4 -175.7(3)
N3 C7 C12 N4 0.9(4)
C8 C7 C12 C11 0.3(4)
N3 C7 C12 C11 176.9(2)

_cod_database_fobs_code 2241613
